data_4332118
loop_
_publ_author_name
'Ovcharenko, Victor'
'Fursova, Elena'
'Romanenko, Galina'
'Eremenko, Igor'
'Tretyakov, Evgeny'
'Ikorskii, Vladimir'

_publ_section_title
;
 Synthesis, Structure, and Magnetic Properties of (6&#x2212;9)-Nuclear
 Ni(II) Trimethylacetates and Their Heterospin Complexes with Nitroxides
;
_journal_issue 14
_journal_name_full 'Inorganic Chemistry'
_journal_page_first 5338
_journal_page_last 5350
_journal_paper_doi 10.1021/ic0522028
_journal_volume 45
_journal_year 2006
_chemical_formula_sum 'C83 H156 N8 Ni7 O33'
_chemical_formula_weight 2205.13
_chemical_name_systematic
; 
 ? 
;
_space_group_IT_number 13
_symmetry_cell_setting monoclinic
_symmetry_space_group_name_Hall '-P 2yc'
_symmetry_space_group_name_H-M 'P 1 2/c 1'
_atom_sites_solution_hydrogens geom
_atom_sites_solution_primary direct
_atom_sites_solution_secondary difmap
_audit_creation_method SHELXL-97
_cell_angle_alpha 90.00
_cell_angle_beta 114.979(6)
_cell_angle_gamma 90.00
_cell_formula_units_Z 4
_cell_length_a 27.594(8)
_cell_length_b 16.176(5)
_cell_length_c 29.832(9)
_cell_measurement_reflns_used 3491
_cell_measurement_temperature 298(2)
_cell_measurement_theta_max 17.58
_cell_measurement_theta_min 2.36
_cell_volume 12070(6)
_computing_cell_refinement 'Bruker SMART'
_computing_data_collection 'Bruker SMART'
_computing_data_reduction 'Bruker SAINT'
_computing_molecular_graphics 'Bruker SHELXTL'
_computing_publication_material 'Bruker SHELXTL'
_computing_structure_refinement 'SHELXL-97 (Sheldrick, 1997)'
_computing_structure_solution 'SHELXS-97 (Sheldrick, 1990)'
_diffrn_ambient_temperature 298(2)
_diffrn_measured_fraction_theta_full 0.970
_diffrn_measured_fraction_theta_max 0.970
_diffrn_measurement_device_type 'CCD area detector'
_diffrn_measurement_method 'phi and omega scans'
_diffrn_radiation_monochromator graphite
_diffrn_radiation_source 'fine-focus sealed tube'
_diffrn_radiation_type MoK\a
_diffrn_radiation_wavelength 0.71073
_diffrn_reflns_av_R_equivalents 0.1615
_diffrn_reflns_av_sigmaI/netI 0.2140
_diffrn_reflns_limit_h_max 31
_diffrn_reflns_limit_h_min -22
_diffrn_reflns_limit_k_max 17
_diffrn_reflns_limit_k_min -18
_diffrn_reflns_limit_l_max 30
_diffrn_reflns_limit_l_min -33
_diffrn_reflns_number 52956
_diffrn_reflns_theta_full 23.94
_diffrn_reflns_theta_max 23.94
_diffrn_reflns_theta_min 1.47
_exptl_absorpt_coefficient_mu 1.136
_exptl_absorpt_correction_type none
_exptl_crystal_density_diffrn 1.213
_exptl_crystal_density_meas 0
_exptl_crystal_density_method 'not measured'
_exptl_crystal_F_000 4680
_refine_diff_density_max 0.681
_refine_diff_density_min -0.527
_refine_diff_density_rms 0.098
_refine_ls_extinction_coef 0.00098(6)
_refine_ls_extinction_expression Fc^*^=kFc[1+0.001xFc^2^\l^3^/sin(2\q)]^-1/4^
_refine_ls_extinction_method SHELXL
_refine_ls_goodness_of_fit_ref 0.907
_refine_ls_hydrogen_treatment mixed
_refine_ls_matrix_type full
_refine_ls_number_parameters 1344
_refine_ls_number_reflns 18286
_refine_ls_number_restraints 1
_refine_ls_restrained_S_all 0.907
_refine_ls_R_factor_all 0.1765
_refine_ls_R_factor_gt 0.0826
_refine_ls_shift/su_max 5.412
_refine_ls_shift/su_mean 0.067
_refine_ls_structure_factor_coef Fsqd
_refine_ls_weighting_details 'calc w=1/[\s^2^(Fo^2^)+(0.0817P)^2^+0.0000P] where P=(Fo^2^+2Fc^2^)/3'
_refine_ls_weighting_scheme calc
_refine_ls_wR_factor_gt 0.1725
_refine_ls_wR_factor_ref 0.2088
_reflns_number_gt 8470
_reflns_number_total 18286
_reflns_threshold_expression >2sigma(I)
_cod_data_source_file ic0522028sup1.cif
_cod_data_source_block Ni6_1_b
_cod_depositor_comments
;
The following automatic conversions were performed:

'_symmetry_cell_setting' value 'Monoclinic' changed to 'monoclinic'
according to /home/saulius/struct/CIF-dictionaries/cif_core.dic
dictionary named 'cif_core.dic' version 2.4.2 from 2011-04-26.

Automatic conversion script
Id: cif_fix_values 1891 2012-01-12 08:04:46Z andrius 
;
_cod_original_cell_volume 12071(6)
_cod_original_sg_symbol_H-M Pc
_cod_database_code 4332118

loop_
_symmetry_equiv_pos_as_xyz
'x, y, z'
'-x, y, -z+1/2'
'-x, -y, -z'
'x, -y, z-1/2'

loop_
_atom_site_label
_atom_site_type_symbol
_atom_site_fract_x
_atom_site_fract_y
_atom_site_fract_z
_atom_site_U_iso_or_equiv
_atom_site_adp_type
_atom_site_occupancy
_atom_site_symmetry_multiplicity
_atom_site_calc_flag
_atom_site_refinement_flags
Ni1 Ni 0.24599(4) 0.34449(6) 0.07883(3) 0.0373(3) Uani 1 1 d .
Ni2 Ni 0.36312(4) 0.27152(5) 0.05540(3) 0.0348(3) Uani 1 1 d .
Ni3 Ni 0.30682(4) 0.43266(5) 0.03265(3) 0.0381(3) Uani 1 1 d .
Ni4 Ni 0.28409(4) 0.22606(6) -0.05041(3) 0.0389(3) Uani 1 1 d .
Ni5 Ni 0.16612(4) 0.29449(6) -0.02587(3) 0.0404(3) Uani 1 1 d .
Ni6 Ni 0.24519(4) -0.00679(6) 0.07262(4) 0.0404(3) Uani 1 1 d .
Ni7 Ni 0.23683(4) 0.39089(6) -0.05917(3) 0.0407(3) Uani 1 1 d .
O1 O 0.22272(17) 0.2375(3) 0.03800(15) 0.0321(13) Uani 1 1 d .
O2 O 0.29766(18) 0.1897(3) 0.02066(15) 0.0333(13) Uani 1 1 d .
O3 O 0.31589(19) 0.3372(3) -0.01261(15) 0.0392(14) Uani 1 1 d .
O4 O 0.32129(18) 0.3409(3) 0.08334(15) 0.0344(12) Uani 1 1 d .
O5 O 0.22349(19) 0.3940(3) 0.00645(15) 0.0383(13) Uani 1 1 d .
O6 O 0.21073(18) 0.2727(3) -0.06380(15) 0.0360(13) Uani 1 1 d .
O1W O 0.1884(3) 0.5780(3) -0.0149(2) 0.082(2) Uani 1 1 d .
O1A O 0.2091(2) -0.0421(3) -0.00041(18) 0.0481(16) Uani 1 1 d .
N1A N 0.1647(3) -0.0796(4) -0.0196(2) 0.0427(18) Uani 1 1 d .
C1A C 0.1588(4) -0.1722(5) -0.0226(3) 0.062(3) Uani 1 1 d .
C2A C 0.1937(4) -0.2082(5) 0.0273(4) 0.083(4) Uani 1 1 d .
H2AA H 0.1808 -0.1908 0.0511 0.14(5) Uiso 1 1 calc R
H2AB H 0.2298 -0.1894 0.0375 0.16(5) Uiso 1 1 calc R
H2AC H 0.1928 -0.2675 0.0253 0.11(4) Uiso 1 1 calc R
N2A N 0.0788(3) -0.1011(4) -0.0622(2) 0.056(2) Uani 1 1 d .
O2A O 0.0290(3) -0.0866(4) -0.0892(2) 0.082(2) Uani 1 1 d .
C3A C 0.1787(4) -0.2034(6) -0.0605(4) 0.093(4) Uani 1 1 d .
H3AA H 0.2166 -0.1951 -0.0478 0.13(4) Uiso 1 1 calc R
H3AB H 0.1611 -0.1733 -0.0909 0.07(3) Uiso 1 1 calc R
H3AC H 0.1708 -0.2612 -0.0665 2.0(12) Uiso 1 1 calc R
N3A N 0.1228(2) 0.1824(4) -0.0514(2) 0.0480(19) Uani 1 1 d .
N4A N 0.0689(3) 0.1667(4) -0.0707(2) 0.058(2) Uani 1 1 d .
C41A C 0.0289(4) 0.2339(6) -0.0860(5) 0.106(5) Uani 1 1 d .
H41A H 0.0351 0.2681 -0.0574 0.36(11) Uiso 1 1 calc R
H41B H 0.0347 0.2683 -0.1100 0.24(8) Uiso 1 1 calc R
C42A C -0.0253(4) 0.2080(7) -0.1069(5) 0.117(5) Uani 1 1 d .
H42A H -0.0316 0.1751 -0.0827 2.0(13) Uiso 1 1 calc R
H42B H -0.0315 0.1729 -0.1352 0.07(3) Uiso 1 1 calc R
C43A C -0.0651(5) 0.2786(8) -0.1234(5) 0.134(6) Uani 1 1 d .
H43A H -0.0586 0.3136 -0.0950 2.0(10) Uiso 1 1 calc R
H43B H -0.0585 0.3115 -0.1474 0.12(4) Uiso 1 1 calc R
C44A C -0.1223(6) 0.2535(12) -0.1455(7) 0.218(10) Uani 1 1 d .
H44A H -0.1445 0.3019 -0.1532 0.19(6) Uiso 1 1 calc R
H44B H -0.1293 0.2198 -0.1224 2.0(13) Uiso 1 1 calc R
H44C H -0.1301 0.2225 -0.1752 0.22(8) Uiso 1 1 calc R
C4A C 0.0990(4) -0.1836(5) -0.0406(4) 0.075(3) Uani 1 1 d .
C5A C 0.0721(5) -0.2517(6) -0.0754(5) 0.114(5) Uani 1 1 d .
H5AA H 0.0810 -0.2488 -0.1032 0.07(3) Uiso 1 1 calc R
H5AB H 0.0341 -0.2467 -0.0866 0.14(4) Uiso 1 1 calc R
H5AC H 0.0837 -0.3038 -0.0589 0.13(4) Uiso 1 1 calc R
C6A C 0.0820(5) -0.1902(7) 0.0023(5) 0.118(4) Uani 1 1 d .
H6AA H 0.0439 -0.1969 -0.0109 0.20(6) Uiso 1 1 calc R
H6AB H 0.0922 -0.1408 0.0219 0.37(12) Uiso 1 1 calc R
H6AC H 0.0992 -0.2370 0.0225 0.12(4) Uiso 1 1 calc R
C7A C 0.1182(3) -0.0423(5) -0.0457(3) 0.042(2) Uani 1 1 d .
C8A C 0.1086(3) 0.0448(5) -0.0537(3) 0.044(2) Uani 1 1 d .
C9A C 0.1463(3) 0.1077(4) -0.0417(2) 0.035(2) Uani 1 1 d .
H9AA H 0.1830 0.0993 -0.0287 0.000(13) Uiso 1 1 calc R
C10A C 0.0599(4) 0.0838(5) -0.0724(3) 0.065(3) Uani 1 1 d .
H10A H 0.0267 0.0582 -0.0841 0.016(16) Uiso 1 1 calc R
O1B O 0.2813(2) 0.0377(3) 0.14345(17) 0.0452(15) Uani 1 1 d .
N1B N 0.3231(3) 0.0044(3) 0.1795(2) 0.0415(18) Uani 1 1 d .
C1B C 0.3170(4) -0.0609(5) 0.2124(3) 0.061(3) Uani 1 1 d .
O2B O 0.4533(3) 0.0013(4) 0.2613(2) 0.086(2) Uani 1 1 d .
N2B N 0.4044(3) -0.0131(4) 0.2353(2) 0.053(2) Uani 1 1 d .
C2B C 0.2815(4) -0.1292(5) 0.1818(4) 0.090(4) Uani 1 1 d .
H2BA H 0.2457 -0.1089 0.1645 0.05(2) Uiso 1 1 calc R
H2BB H 0.2818 -0.1740 0.2030 0.06(2) Uiso 1 1 calc R
H2BC H 0.2943 -0.1485 0.1584 0.08(3) Uiso 1 1 calc R
C3B C 0.2945(5) -0.0162(7) 0.2448(4) 0.116(4) Uani 1 1 d .
H3BA H 0.2578 -0.0018 0.2252 0.07(3) Uiso 1 1 calc R
H3BB H 0.3149 0.0332 0.2582 0.7(3) Uiso 1 1 calc R
H3BC H 0.2968 -0.0519 0.2714 0.13(4) Uiso 1 1 calc R
N3B N 0.3928(2) 0.1960(4) 0.1211(2) 0.0417(18) Uani 1 1 d .
N4B N 0.4437(2) 0.1698(4) 0.1494(2) 0.0452(19) Uani 1 1 d .
C41B C 0.4899(3) 0.2068(6) 0.1449(3) 0.062(3) Uani 1 1 d .
C42B C 0.5267(7) 0.1374(10) 0.1356(6) 0.060(5) Uani 0.50 1 d P
C43B C 0.5725(8) 0.1821(12) 0.1290(9) 0.155(8) Uani 0.50 1 d PD
C44B C 0.6080(7) 0.1199(12) 0.1182(7) 0.088(8) Uani 0.50 1 d PD
C42C C 0.5212(9) 0.2370(17) 0.1901(10) 0.123(9) Uani 0.50 1 d P
C43C C 0.5041(11) 0.2964(17) 0.2219(11) 0.170(13) Uani 0.50 1 d P
C44C C 0.5386(16) 0.3456(18) 0.2732(10) 0.224(18) Uani 0.50 1 d P
C4B C 0.3771(4) -0.0861(6) 0.2431(3) 0.070(3) Uani 1 1 d .
C5B C 0.3922(5) -0.1576(6) 0.2178(4) 0.110(5) Uani 1 1 d .
H5BA H 0.4290 -0.1721 0.2368 0.13(4) Uiso 1 1 calc R
H5BB H 0.3870 -0.1409 0.1852 0.47(16) Uiso 1 1 calc R
H5BC H 0.3699 -0.2045 0.2155 0.20(6) Uiso 1 1 calc R
C6B C 0.3936(5) -0.1020(8) 0.2962(4) 0.146(6) Uani 1 1 d .
H6BA H 0.4308 -0.1165 0.3114 0.06(3) Uiso 1 1 calc R
H6BB H 0.3728 -0.1468 0.3001 0.12(4) Uiso 1 1 calc R
H6BC H 0.3878 -0.0533 0.3117 0.44(15) Uiso 1 1 calc R
C7B C 0.3721(3) 0.0327(4) 0.1942(3) 0.040(2) Uani 1 1 d .
C8B C 0.3913(3) 0.0958(4) 0.1725(2) 0.032(2) Uani 1 1 d .
C9B C 0.3612(3) 0.1523(4) 0.1355(2) 0.035(2) Uani 1 1 d .
H9BA H 0.3243 0.1583 0.1229 0.008(15) Uiso 1 1 calc R
C10B C 0.4431(3) 0.1102(5) 0.1796(3) 0.051(3) Uani 1 1 d .
H10B H 0.4730 0.0825 0.2021 0.04(2) Uiso 1 1 calc R
O11 O 0.2908(2) 0.5280(3) 0.06697(18) 0.0560(16) Uani 1 1 d .
O12 O 0.2678(2) 0.4545(3) 0.11766(18) 0.0586(16) Uani 1 1 d .
C11 C 0.2827(4) 0.5186(5) 0.1046(3) 0.052(3) Uani 1 1 d .
C12 C 0.2961(4) 0.5933(5) 0.1406(3) 0.069(3) Uani 1 1 d .
C13 C 0.3338(8) 0.5649(8) 0.1914(4) 0.180(8) Uani 1 1 d .
H13A H 0.3422 0.6106 0.2140 0.19(6) Uiso 1 1 calc R
H13B H 0.3660 0.5442 0.1906 0.11(4) Uiso 1 1 calc R
H13C H 0.3171 0.5219 0.2021 0.42(15) Uiso 1 1 calc R
C14 C 0.3151(6) 0.6663(5) 0.1201(4) 0.126(5) Uani 1 1 d .
H14A H 0.3235 0.7118 0.1428 0.14(4) Uiso 1 1 calc R
H14B H 0.2874 0.6824 0.0888 0.14(4) Uiso 1 1 calc R
H14C H 0.3464 0.6507 0.1157 0.17(6) Uiso 1 1 calc R
C15 C 0.2473(5) 0.6114(9) 0.1488(6) 0.176(6) Uani 1 1 d .
H15A H 0.2544 0.6570 0.1713 0.21(6) Uiso 1 1 calc R
H15B H 0.2380 0.5636 0.1626 0.36(12) Uiso 1 1 calc R
H15C H 0.2182 0.6253 0.1179 0.025(18) Uiso 1 1 calc R
O21 O 0.1679(2) 0.4533(3) -0.09390(19) 0.0583(18) Uani 1 1 d .
O22 O 0.1132(2) 0.3585(3) -0.0864(2) 0.0585(18) Uani 1 1 d .
C21 C 0.1226(3) 0.4227(5) -0.1044(3) 0.053(3) Uani 1 1 d .
C22 C 0.0759(4) 0.4713(7) -0.1415(4) 0.095(4) Uani 1 1 d .
C23 C 0.0525(9) 0.4299(12) -0.1830(6) 0.51(2) Uani 1 1 d .
H23A H 0.0230 0.4615 -0.2060 0.28(8) Uiso 1 1 calc R
H23B H 0.0397 0.3781 -0.1767 0.05(2) Uiso 1 1 calc R
H23C H 0.0778 0.4201 -0.1968 0.23(7) Uiso 1 1 calc R
C24 C 0.0876(7) 0.5526(8) -0.1521(7) 0.280(13) Uani 1 1 d .
H24A H 0.0556 0.5777 -0.1760 0.20(6) Uiso 1 1 calc R
H24B H 0.1139 0.5500 -0.1652 0.14(5) Uiso 1 1 calc R
H24C H 0.1012 0.5849 -0.1224 0.21(7) Uiso 1 1 calc R
C25 C 0.0363(6) 0.4812(12) -0.1290(8) 0.512(18) Uani 1 1 d .
H25A H 0.0079 0.5105 -0.1548 0.38(12) Uiso 1 1 calc R
H25B H 0.0483 0.5122 -0.0988 0.000(14) Uiso 1 1 calc R
H25C H 0.0236 0.4281 -0.1243 0.34(11) Uiso 1 1 calc R
O31 O 0.2768(2) 0.2639(3) -0.11826(18) 0.0588(16) Uani 1 1 d .
O32 O 0.2437(2) 0.3905(3) -0.12279(17) 0.0630(18) Uani 1 1 d .
C31 C 0.2622(4) 0.3332(5) -0.1387(3) 0.056(3) Uani 1 1 d .
C32 C 0.2662(5) 0.3472(6) -0.1877(3) 0.093(4) Uani 1 1 d .
C33 C 0.2665(7) 0.2757(8) -0.2134(4) 0.215(7) Uani 1 1 d .
H33A H 0.2690 0.2902 -0.2435 0.13(4) Uiso 1 1 calc R
H33B H 0.2340 0.2454 -0.2210 0.10(4) Uiso 1 1 calc R
H33C H 0.2966 0.2421 -0.1935 0.20(6) Uiso 1 1 calc R
C34 C 0.2263(8) 0.4075(11) -0.2181(5) 0.278(9) Uani 1 1 d .
H34A H 0.2292 0.4152 -0.2488 0.15(4) Uiso 1 1 calc R
H34B H 0.2323 0.4592 -0.2009 0.27(9) Uiso 1 1 calc R
H34C H 0.1912 0.3876 -0.2247 0.29(9) Uiso 1 1 calc R
C35 C 0.3161(7) 0.3877(14) -0.1750(5) 0.322(11) Uani 1 1 d .
H35A H 0.3210 0.3982 -0.2044 0.35(11) Uiso 1 1 calc R
H35B H 0.3445 0.3532 -0.1531 0.46(18) Uiso 1 1 calc R
H35C H 0.3163 0.4391 -0.1588 0.10(3) Uiso 1 1 calc R
O41 O 0.4246(2) 0.3545(3) 0.08326(19) 0.0514(16) Uani 1 1 d .
O42 O 0.3809(2) 0.4743(3) 0.05872(19) 0.0539(17) Uani 1 1 d .
C41 C 0.4229(4) 0.4321(5) 0.0777(3) 0.055(2) Uani 1 1 d .
C42 C 0.4756(4) 0.4770(5) 0.0934(4) 0.075(3) Uani 1 1 d .
C43 C 0.5244(4) 0.4246(9) 0.1242(7) 0.192(9) Uani 1 1 d .
H43F H 0.5256 0.3770 0.1054 0.41(14) Uiso 1 1 calc R
H43G H 0.5220 0.4070 0.1539 0.48(17) Uiso 1 1 calc R
H43H H 0.5563 0.4568 0.1325 0.14(4) Uiso 1 1 calc R
C44 C 0.4763(6) 0.5502(9) 0.1227(8) 0.278(10) Uani 1 1 d .
H44D H 0.4464 0.5851 0.1039 0.54(19) Uiso 1 1 calc R
H44E H 0.5089 0.5802 0.1308 0.31(10) Uiso 1 1 calc R
H44F H 0.4739 0.5332 0.1526 0.15(5) Uiso 1 1 calc R
C45 C 0.4775(6) 0.5108(14) 0.0477(6) 0.305(10) Uani 1 1 d .
H45A H 0.4452 0.5409 0.0291 2.0(14) Uiso 1 1 calc R
H45B H 0.4809 0.4662 0.0280 0.6(3) Uiso 1 1 calc R
H45C H 0.5076 0.5472 0.0566 0.18(5) Uiso 1 1 calc R
O51 O 0.1170(2) 0.3305(3) 0.00533(19) 0.0567(17) Uani 1 1 d .
O52 O 0.1756(2) 0.3626(4) 0.08147(19) 0.0593(17) Uani 1 1 d .
C51 C 0.1281(3) 0.3594(5) 0.0463(3) 0.049(2) Uani 1 1 d .
C52 C 0.0832(4) 0.3986(6) 0.0581(4) 0.080(3) Uani 1 1 d .
C53 C 0.0289(4) 0.3734(9) 0.0190(5) 0.129(5) Uani 1 1 d .
H53A H 0.0013 0.3978 0.0263 0.16(5) Uiso 1 1 calc R
H53B H 0.0256 0.3142 0.0186 0.25(8) Uiso 1 1 calc R
H53C H 0.0252 0.3921 -0.0128 0.18(6) Uiso 1 1 calc R
C54 C 0.0907(5) 0.4877(8) 0.0539(7) 0.181(7) Uani 1 1 d .
H54A H 0.1249 0.5042 0.0789 0.11(4) Uiso 1 1 calc R
H54B H 0.0629 0.5176 0.0581 0.15(4) Uiso 1 1 calc R
H54C H 0.0894 0.4995 0.0218 0.45(16) Uiso 1 1 calc R
C55 C 0.0901(5) 0.3726(11) 0.1096(4) 0.193(7) Uani 1 1 d .
H55A H 0.1244 0.3904 0.1336 1.0(4) Uiso 1 1 calc R
H55B H 0.0876 0.3135 0.1108 2.0(13) Uiso 1 1 calc R
H55C H 0.0625 0.3975 0.1167 0.13(4) Uiso 1 1 calc R
O61 O 0.2797(2) 0.4987(3) -0.03291(17) 0.0445(14) Uani 1 1 d .
O62 O 0.3485(2) 0.4684(3) -0.0520(2) 0.0670(18) Uani 1 1 d .
C61 C 0.3167(4) 0.5165(5) -0.0495(3) 0.056(3) Uani 1 1 d .
C62 C 0.3130(4) 0.6081(5) -0.0670(3) 0.073(3) Uani 1 1 d .
C63 C 0.3240(6) 0.6655(6) -0.0231(4) 0.124(5) Uani 1 1 d .
H63A H 0.2970 0.6578 -0.0112 0.10(4) Uiso 1 1 calc R
H63B H 0.3236 0.7219 -0.0333 0.17(5) Uiso 1 1 calc R
H63C H 0.3585 0.6530 0.0029 0.42(14) Uiso 1 1 calc R
C64 C 0.2586(4) 0.6242(6) -0.1096(4) 0.097(4) Uani 1 1 d .
H64A H 0.2310 0.6140 -0.0988 0.17(6) Uiso 1 1 calc R
H64B H 0.2539 0.5881 -0.1367 0.20(7) Uiso 1 1 calc R
H64C H 0.2568 0.6807 -0.1202 0.11(4) Uiso 1 1 calc R
C65 C 0.3577(5) 0.6243(6) -0.0841(4) 0.113(4) Uani 1 1 d .
H65A H 0.3521 0.5902 -0.1122 0.15(5) Uiso 1 1 calc R
H65B H 0.3918 0.6113 -0.0576 0.13(4) Uiso 1 1 calc R
H65C H 0.3572 0.6814 -0.0929 0.09(3) Uiso 1 1 calc R
O71 O 0.3533(2) 0.1738(3) -0.04615(19) 0.0533(16) Uani 1 1 d .
O72 O 0.4118(2) 0.2148(3) 0.0288(2) 0.0555(16) Uani 1 1 d .
C71 C 0.4003(4) 0.1894(5) -0.0141(3) 0.055(2) Uani 1 1 d .
C72 C 0.4453(4) 0.1782(8) -0.0298(4) 0.100(4) Uani 1 1 d .
C73 C 0.4374(5) 0.1112(11) -0.0611(6) 0.249(7) Uani 1 1 d .
H73A H 0.4667 0.1071 -0.0702 0.14(4) Uiso 1 1 calc R
H73B H 0.4047 0.1186 -0.0902 0.7(3) Uiso 1 1 calc R
H73C H 0.4352 0.0615 -0.0444 0.14(4) Uiso 1 1 calc R
C74 C 0.4965(5) 0.1832(17) 0.0102(8) 0.40(2) Uani 1 1 d .
H74A H 0.5234 0.1752 -0.0018 0.43(14) Uiso 1 1 calc R
H74B H 0.4998 0.1411 0.0340 0.08(3) Uiso 1 1 calc R
H74C H 0.5009 0.2365 0.0255 1.3(7) Uiso 1 1 calc R
C75 C 0.4481(7) 0.2447(12) -0.0570(8) 0.408(11) Uani 1 1 d .
H75A H 0.4768 0.2366 -0.0667 0.52(18) Uiso 1 1 calc R
H75B H 0.4546 0.2940 -0.0373 0.12(4) Uiso 1 1 calc R
H75C H 0.4150 0.2501 -0.0859 0.07(3) Uiso 1 1 calc R
O81 O 0.2721(2) 0.2888(3) 0.14989(17) 0.0503(15) Uani 1 1 d .
O82 O 0.2258(4) 0.3622(6) 0.1786(2) 0.189(4) Uani 1 1 d .
C81 C 0.2637(4) 0.3131(5) 0.1849(3) 0.057(3) Uani 1 1 d .
C82 C 0.2905(5) 0.2832(7) 0.2352(4) 0.110(4) Uani 1 1 d .
C83 C 0.3160(10) 0.3536(10) 0.2688(6) 0.242(12) Uani 1 1 d .
H83A H 0.3449 0.3747 0.2623 0.8(4) Uiso 1 1 calc R
H83B H 0.3295 0.3352 0.3025 0.20(6) Uiso 1 1 calc R
H83C H 0.2900 0.3965 0.2633 0.8(4) Uiso 1 1 calc R
C84 C 0.3089(8) 0.2066(9) 0.2383(4) 0.246(11) Uani 1 1 d .
H84A H 0.2831 0.1734 0.2127 0.23(7) Uiso 1 1 calc R
H84B H 0.3152 0.1838 0.2700 2.0(14) Uiso 1 1 calc R
H84C H 0.3418 0.2073 0.2345 0.012(17) Uiso 1 1 calc R
C85 C 0.2575(9) 0.2567(16) 0.2572(7) 0.312(11) Uani 1 1 d .
H85A H 0.2343 0.2138 0.2375 0.14(5) Uiso 1 1 calc R
H85B H 0.2365 0.3023 0.2596 0.08(3) Uiso 1 1 calc R
H85C H 0.2792 0.2358 0.2897 2.0(15) Uiso 1 1 calc R
O91 O 0.30644(19) 0.0278(3) 0.05392(17) 0.0419(14) Uani 1 1 d .
O92 O 0.3045(2) -0.0939(3) 0.08457(18) 0.0451(14) Uani 1 1 d .
C91 C 0.3256(3) -0.0463(5) 0.0654(3) 0.045(2) Uani 1 1 d .
C92 C 0.3718(3) -0.0724(5) 0.0530(3) 0.056(2) Uani 1 1 d .
C93 C 0.3458(5) -0.0854(11) -0.0035(5) 0.178(7) Uani 1 1 d .
H93A H 0.3727 -0.1022 -0.0142 0.20(6) Uiso 1 1 calc R
H93B H 0.3298 -0.0347 -0.0196 0.33(13) Uiso 1 1 calc R
H93C H 0.3189 -0.1275 -0.0119 2.0(13) Uiso 1 1 calc R
C94 C 0.3911(5) -0.1542(8) 0.0739(6) 0.207(6) Uani 1 1 d .
H94A H 0.4071 -0.1508 0.1094 0.36(12) Uiso 1 1 calc R
H94B H 0.4173 -0.1731 0.0629 0.10(3) Uiso 1 1 calc R
H94C H 0.3617 -0.1923 0.0632 0.28(9) Uiso 1 1 calc R
C95 C 0.4145(5) -0.0103(8) 0.0714(6) 0.183(6) Uani 1 1 d .
H95A H 0.4282 -0.0068 0.1067 2.0(14) Uiso 1 1 calc R
H95B H 0.4005 0.0425 0.0571 0.07(3) Uiso 1 1 calc R
H95C H 0.4427 -0.0259 0.0623 0.12(4) Uiso 1 1 calc R
O101 O 0.2459(2) 0.1162(3) -0.08628(19) 0.0589(17) Uani 1 1 d .
O102 O 0.2988(3) 0.0799(4) -0.1207(3) 0.105(2) Uani 1 1 d .
C101 C 0.2545(4) 0.0760(6) -0.1156(3) 0.068(3) Uani 1 1 d .
C102 C 0.2145(5) 0.0154(7) -0.1509(4) 0.097(4) Uani 1 1 d .
C103 C 0.2404(6) -0.0612(8) -0.1571(6) 0.175(6) Uani 1 1 d .
H10C H 0.2559 -0.0903 -0.1262 0.21(7) Uiso 1 1 calc R
H10D H 0.2678 -0.0473 -0.1676 0.14(5) Uiso 1 1 calc R
H10E H 0.2141 -0.0957 -0.1816 0.26(8) Uiso 1 1 calc R
C104 C 0.1714(5) -0.0022(9) -0.1344(5) 0.165(5) Uani 1 1 d .
H10F H 0.1867 -0.0280 -0.1025 0.26(8) Uiso 1 1 calc R
H10G H 0.1454 -0.0385 -0.1577 0.12(4) Uiso 1 1 calc R
H10H H 0.1544 0.0486 -0.1325 0.39(14) Uiso 1 1 calc R
C105 C 0.1908(6) 0.0552(12) -0.2033(4) 0.166(7) Uani 1 1 d .
H10I H 0.1728 0.1056 -0.2027 0.35(13) Uiso 1 1 calc R
H10J H 0.1660 0.0176 -0.2266 0.24(8) Uiso 1 1 calc R
H10K H 0.2192 0.0669 -0.2129 0.49(18) Uiso 1 1 calc R
O111 O 0.1917(2) 0.0866(3) 0.06634(18) 0.0460(14) Uani 1 1 d .
O112 O 0.1796(2) -0.0396(3) 0.08562(19) 0.0537(16) Uani 1 1 d .
C111 C 0.1662(3) 0.0376(5) 0.0802(3) 0.048(2) Uani 1 1 d .
C112 C 0.1194(4) 0.0664(6) 0.0900(4) 0.071(3) Uani 1 1 d .
C113 C 0.0947(6) 0.1361(10) 0.0650(6) 0.269(7) Uani 1 1 d .
H11A H 0.0715 0.1221 0.0315 0.25(8) Uiso 1 1 calc R
H11B H 0.1211 0.1750 0.0653 0.31(10) Uiso 1 1 calc R
H11C H 0.0741 0.1603 0.0807 0.20(6) Uiso 1 1 calc R
C114 C 0.1296(7) 0.0869(15) 0.1334(6) 0.55(3) Uani 1 1 d .
H11D H 0.0973 0.1048 0.1352 2.0(13) Uiso 1 1 calc R
H11E H 0.1550 0.1313 0.1433 0.006(14) Uiso 1 1 calc R
H11F H 0.1442 0.0405 0.1549 0.000(13) Uiso 1 1 calc R
C115 C 0.0782(6) 0.0079(11) 0.0745(10) 0.501(14) Uani 1 1 d .
H11G H 0.0727 -0.0131 0.0426 0.16(5) Uiso 1 1 calc R
H11H H 0.0459 0.0334 0.0724 0.33(10) Uiso 1 1 calc R
H11I H 0.0878 -0.0368 0.0978 0.17(5) Uiso 1 1 calc R

loop_
_atom_site_aniso_label
_atom_site_aniso_U_11
_atom_site_aniso_U_22
_atom_site_aniso_U_33
_atom_site_aniso_U_23
_atom_site_aniso_U_13
_atom_site_aniso_U_12
Ni1 0.0480(6) 0.0383(6) 0.0358(5) 0.0022(4) 0.0276(4) 0.0066(5)
Ni2 0.0411(5) 0.0328(5) 0.0379(5) 0.0026(4) 0.0240(4) 0.0011(5)
Ni3 0.0563(6) 0.0309(5) 0.0354(5) 0.0007(4) 0.0276(4) 0.0026(5)
Ni4 0.0540(6) 0.0363(5) 0.0349(5) 0.0000(4) 0.0269(4) 0.0050(5)
Ni5 0.0418(6) 0.0384(6) 0.0417(6) 0.0025(5) 0.0183(5) 0.0084(5)
Ni6 0.0398(6) 0.0376(6) 0.0488(6) 0.0018(5) 0.0237(5) -0.0002(5)
Ni7 0.0597(7) 0.0354(5) 0.0325(5) 0.0031(4) 0.0250(5) 0.0074(5)
O1 0.035(3) 0.036(3) 0.029(2) 0.000(2) 0.017(2) 0.005(2)
O2 0.039(3) 0.032(3) 0.038(3) 0.000(2) 0.025(2) 0.005(2)
O3 0.055(3) 0.037(3) 0.027(3) 0.005(2) 0.019(2) 0.006(3)
O4 0.045(3) 0.036(3) 0.035(2) 0.000(2) 0.030(2) -0.001(2)
O5 0.061(3) 0.035(3) 0.028(2) 0.003(2) 0.028(2) 0.008(3)
O6 0.043(3) 0.032(3) 0.035(3) 0.004(2) 0.019(2) 0.008(2)
O1W 0.090(5) 0.064(4) 0.090(4) -0.008(3) 0.036(4) 0.011(4)
O1A 0.036(3) 0.049(3) 0.055(3) -0.011(3) 0.015(3) -0.010(3)
N1A 0.041(4) 0.045(4) 0.044(4) -0.010(3) 0.020(3) -0.001(3)
C1A 0.064(6) 0.032(5) 0.091(7) -0.004(5) 0.032(5) -0.012(5)
C2A 0.103(9) 0.049(6) 0.082(7) 0.012(5) 0.024(7) -0.007(6)
N2A 0.036(4) 0.056(4) 0.071(5) -0.012(4) 0.018(4) 0.004(4)
O2A 0.055(4) 0.065(4) 0.116(5) -0.015(4) 0.027(4) -0.011(4)
C3A 0.081(7) 0.087(8) 0.133(9) -0.018(7) 0.066(6) -0.002(6)
N3A 0.032(4) 0.054(4) 0.051(4) 0.006(3) 0.011(3) 0.011(3)
N4A 0.033(4) 0.061(5) 0.071(5) 0.006(4) 0.012(4) 0.004(4)
C41A 0.027(6) 0.055(6) 0.192(12) 0.011(8) 0.004(7) 0.029(5)
C42A 0.044(7) 0.101(8) 0.157(11) -0.018(8) -0.005(7) 0.028(7)
C43A 0.067(9) 0.138(11) 0.172(12) 0.037(10) 0.026(9) 0.025(9)
C44A 0.090(12) 0.26(2) 0.25(2) -0.005(18) 0.016(13) 0.058(14)
C4A 0.055(6) 0.052(6) 0.108(8) -0.010(6) 0.026(6) -0.016(5)
C5A 0.092(9) 0.065(7) 0.166(12) -0.031(7) 0.037(9) -0.033(7)
C6A 0.123(10) 0.099(9) 0.157(10) 0.028(8) 0.084(8) -0.010(8)
C7A 0.034(5) 0.049(5) 0.039(4) -0.019(4) 0.011(4) -0.016(4)
C8A 0.030(5) 0.041(5) 0.058(5) -0.013(4) 0.016(4) 0.004(4)
C9A 0.026(4) 0.046(5) 0.030(4) -0.003(4) 0.007(3) 0.007(4)
C10A 0.042(6) 0.058(6) 0.084(7) -0.008(5) 0.018(5) -0.016(5)
O1B 0.050(3) 0.044(3) 0.042(3) 0.002(2) 0.019(3) 0.000(3)
N1B 0.055(4) 0.034(3) 0.040(4) 0.000(3) 0.024(3) -0.012(3)
C1B 0.093(7) 0.047(5) 0.048(5) 0.002(4) 0.036(5) -0.014(5)
O2B 0.068(5) 0.086(4) 0.065(4) 0.032(4) -0.010(4) -0.020(4)
N2B 0.059(5) 0.052(4) 0.041(4) 0.008(3) 0.015(3) -0.009(4)
C2B 0.106(8) 0.065(6) 0.096(7) 0.033(6) 0.039(7) -0.021(6)
C3B 0.156(9) 0.119(9) 0.129(8) 0.070(7) 0.113(7) 0.049(8)
N3B 0.040(4) 0.040(4) 0.044(4) 0.006(3) 0.017(3) -0.003(3)
N4B 0.033(4) 0.046(4) 0.041(4) 0.008(3) 0.001(3) -0.002(3)
C41B 0.031(5) 0.079(6) 0.065(6) -0.003(5) 0.010(4) -0.030(5)
C42B 0.057(11) 0.065(11) 0.066(11) 0.024(9) 0.035(9) 0.014(10)
C43B 0.256(15) 0.071(15) 0.29(2) -0.033(15) 0.260(14) -0.014(16)
C44B 0.070(16) 0.098(16) 0.078(14) 0.033(12) 0.016(12) 0.017(14)
C42C 0.100(15) 0.15(2) 0.16(2) 0.025(17) 0.093(15) -0.022(17)
C43C 0.14(2) 0.15(2) 0.25(3) -0.08(2) 0.11(2) -0.107(19)
C44C 0.34(4) 0.21(3) 0.11(2) -0.112(19) 0.08(2) -0.17(3)
C4B 0.089(7) 0.065(6) 0.057(6) 0.011(5) 0.033(5) -0.015(6)
C5B 0.123(10) 0.062(7) 0.134(10) -0.002(7) 0.045(8) 0.001(8)
C6B 0.116(10) 0.209(12) 0.084(7) 0.103(8) 0.015(7) -0.040(10)
C7B 0.044(5) 0.037(4) 0.029(4) 0.005(4) 0.006(4) 0.001(4)
C8B 0.034(4) 0.032(4) 0.025(4) 0.002(3) 0.006(3) -0.003(4)
C9B 0.033(4) 0.040(4) 0.035(4) -0.009(4) 0.018(3) -0.011(4)
C10B 0.039(5) 0.046(5) 0.046(5) -0.001(4) -0.003(4) -0.008(5)
O11 0.099(4) 0.046(3) 0.039(3) -0.006(2) 0.045(3) 0.004(3)
O12 0.093(4) 0.049(3) 0.055(3) -0.007(3) 0.052(3) 0.001(3)
C11 0.069(6) 0.030(5) 0.054(5) -0.003(4) 0.022(5) 0.015(4)
C12 0.118(7) 0.051(5) 0.064(5) -0.005(4) 0.062(5) 0.000(6)
C13 0.27(2) 0.125(11) 0.067(9) -0.040(8) 0.000(11) 0.001(14)
C14 0.248(14) 0.044(6) 0.108(8) -0.039(6) 0.095(9) -0.031(8)
C15 0.172(13) 0.175(13) 0.214(13) -0.114(11) 0.114(11) -0.003(12)
O21 0.074(4) 0.043(3) 0.052(3) 0.014(3) 0.021(3) 0.013(3)
O22 0.066(4) 0.043(3) 0.063(4) 0.014(3) 0.023(3) 0.012(3)
C21 0.035(5) 0.059(6) 0.048(5) -0.008(5) 0.001(4) 0.015(5)
C22 0.078(8) 0.104(8) 0.082(7) 0.050(6) 0.015(6) 0.041(7)
C23 0.65(4) 0.30(2) 0.143(15) -0.084(15) -0.25(2) 0.28(3)
C24 0.154(16) 0.126(11) 0.35(2) 0.143(14) -0.095(16) 0.018(12)
C25 0.199(17) 0.65(3) 0.75(4) 0.60(3) 0.27(2) 0.29(2)
O31 0.097(4) 0.051(3) 0.046(3) -0.001(3) 0.048(3) 0.009(3)
O32 0.114(5) 0.052(3) 0.035(3) 0.009(3) 0.043(3) 0.017(3)
C31 0.100(6) 0.046(5) 0.039(4) -0.002(4) 0.045(4) -0.001(5)
C32 0.181(9) 0.066(6) 0.068(6) 0.018(5) 0.087(6) 0.019(7)
C33 0.51(2) 0.085(9) 0.148(9) -0.011(8) 0.238(11) -0.020(14)
C34 0.46(2) 0.34(2) 0.104(8) 0.122(11) 0.189(10) 0.255(18)
C35 0.530(17) 0.41(3) 0.188(10) -0.127(14) 0.307(10) -0.22(2)
O41 0.052(3) 0.038(3) 0.064(3) 0.001(3) 0.024(3) -0.005(3)
O42 0.062(4) 0.034(3) 0.070(4) 0.000(3) 0.032(3) -0.005(3)
C41 0.071(6) 0.059(6) 0.051(5) -0.013(4) 0.042(4) -0.015(5)
C42 0.056(6) 0.060(6) 0.103(8) -0.010(6) 0.029(6) -0.026(5)
C43 0.027(7) 0.134(11) 0.34(2) 0.063(13) 0.008(10) -0.037(8)
C44 0.143(12) 0.249(14) 0.49(3) -0.271(15) 0.179(14) -0.145(11)
C45 0.219(11) 0.54(3) 0.143(11) 0.090(14) 0.068(10) -0.258(15)
O51 0.045(3) 0.070(4) 0.060(3) -0.013(3) 0.027(3) 0.009(3)
O52 0.052(3) 0.089(4) 0.056(3) -0.001(3) 0.041(3) 0.009(3)
C51 0.036(5) 0.051(5) 0.071(6) 0.019(4) 0.034(4) 0.019(4)
C52 0.068(6) 0.075(7) 0.117(8) 0.004(6) 0.058(6) 0.032(6)
C53 0.040(6) 0.172(13) 0.180(12) -0.041(10) 0.051(7) 0.028(8)
C54 0.100(10) 0.126(10) 0.312(19) -0.073(12) 0.083(11) 0.051(9)
C55 0.142(7) 0.37(2) 0.133(8) 0.059(11) 0.124(6) 0.138(11)
O61 0.071(3) 0.033(3) 0.046(3) 0.002(2) 0.041(3) 0.007(3)
O62 0.088(4) 0.059(4) 0.080(4) 0.007(3) 0.061(3) 0.010(3)
C61 0.078(6) 0.053(6) 0.041(5) 0.010(4) 0.031(5) 0.006(5)
C62 0.119(7) 0.048(5) 0.078(6) 0.017(5) 0.066(5) 0.001(6)
C63 0.236(12) 0.047(6) 0.135(9) -0.020(6) 0.124(9) -0.034(8)
C64 0.112(9) 0.086(8) 0.098(8) 0.050(6) 0.048(7) 0.032(7)
C65 0.195(10) 0.072(7) 0.132(8) 0.029(6) 0.126(7) 0.011(8)
O71 0.053(3) 0.058(3) 0.059(3) -0.004(3) 0.034(3) 0.014(3)
O72 0.056(3) 0.056(3) 0.068(3) 0.004(3) 0.039(3) 0.010(3)
C71 0.081(6) 0.041(5) 0.066(5) 0.006(4) 0.052(5) 0.013(5)
C72 0.086(6) 0.138(10) 0.122(7) -0.050(7) 0.090(5) -0.027(7)
C73 0.243(9) 0.269(18) 0.394(13) -0.177(14) 0.290(9) -0.069(13)
C74 0.083(9) 0.84(6) 0.34(2) -0.27(3) 0.145(11) -0.06(2)
C75 0.468(15) 0.26(2) 0.81(3) 0.24(2) 0.576(16) 0.124(19)
O81 0.071(4) 0.054(3) 0.037(3) 0.005(3) 0.034(3) 0.013(3)
O82 0.262(7) 0.273(9) 0.083(4) 0.088(5) 0.123(5) 0.200(7)
C81 0.075(6) 0.055(5) 0.051(5) 0.012(4) 0.036(5) 0.018(5)
C82 0.194(11) 0.095(8) 0.052(6) 0.022(6) 0.062(7) 0.064(8)
C83 0.37(3) 0.176(15) 0.088(11) -0.057(11) 0.009(14) -0.030(18)
C84 0.44(3) 0.191(15) 0.071(9) 0.042(10) 0.072(14) 0.168(17)
C85 0.50(3) 0.27(3) 0.33(2) 0.014(19) 0.338(18) -0.04(3)
O91 0.041(3) 0.046(3) 0.048(3) -0.004(2) 0.028(2) 0.004(3)
O92 0.054(3) 0.037(3) 0.055(3) 0.001(2) 0.034(3) 0.001(3)
C91 0.047(5) 0.045(5) 0.037(5) -0.006(4) 0.010(4) 0.005(5)
C92 0.058(5) 0.042(5) 0.090(6) -0.010(4) 0.051(5) -0.002(5)
C93 0.153(10) 0.288(18) 0.130(9) -0.081(11) 0.095(8) 0.042(13)
C94 0.222(10) 0.150(10) 0.373(16) 0.152(10) 0.247(10) 0.150(9)
C95 0.137(8) 0.093(9) 0.415(18) -0.062(11) 0.209(10) -0.012(8)
O101 0.077(4) 0.060(4) 0.055(3) -0.014(3) 0.043(3) -0.004(3)
O102 0.125(5) 0.105(5) 0.130(5) -0.056(4) 0.098(4) -0.027(5)
C101 0.083(7) 0.059(6) 0.081(6) -0.010(5) 0.054(5) -0.004(6)
C102 0.140(8) 0.099(8) 0.085(6) -0.049(6) 0.079(6) -0.043(7)
C103 0.216(14) 0.116(10) 0.244(14) -0.114(10) 0.146(12) -0.070(11)
C104 0.196(10) 0.195(12) 0.168(10) -0.121(9) 0.141(8) -0.145(10)
C105 0.126(11) 0.30(2) 0.060(8) -0.003(11) 0.028(8) -0.045(14)
O111 0.055(3) 0.041(3) 0.057(3) 0.009(3) 0.038(3) 0.004(3)
O112 0.046(3) 0.053(3) 0.074(4) -0.008(3) 0.037(3) -0.006(3)
C111 0.047(5) 0.051(5) 0.051(5) -0.011(4) 0.024(4) 0.007(5)
C112 0.071(6) 0.059(6) 0.109(7) 0.001(5) 0.064(5) 0.010(5)
C113 0.304(11) 0.297(17) 0.374(15) 0.230(12) 0.305(10) 0.244(12)
C114 0.35(3) 1.15(8) 0.132(17) 0.00(3) 0.088(19) 0.42(4)
C115 0.359(11) 0.136(15) 1.33(4) -0.08(2) 0.672(17) -0.044(14)

loop_
_atom_type_symbol
_atom_type_description
_atom_type_scat_dispersion_real
_atom_type_scat_dispersion_imag
_atom_type_scat_source
C C 0.0033 0.0016 'International Tables Vol C Tables 4.2.6.8 and 6.1.1.4'
H H 0.0000 0.0000 'International Tables Vol C Tables 4.2.6.8 and 6.1.1.4'
N N 0.0061 0.0033 'International Tables Vol C Tables 4.2.6.8 and 6.1.1.4'
O O 0.0106 0.0060 'International Tables Vol C Tables 4.2.6.8 and 6.1.1.4'
Ni Ni 0.3393 1.1124 'International Tables Vol C Tables 4.2.6.8 and 6.1.1.4'

loop_
_geom_angle_atom_site_label_1
_geom_angle_atom_site_label_2
_geom_angle_atom_site_label_3
_geom_angle
_geom_angle_site_symmetry_1
_geom_angle_site_symmetry_3
O52 Ni1 O4 171.3(2) . .
O52 Ni1 O1 94.7(2) . .
O4 Ni1 O1 94.00(18) . .
O52 Ni1 O12 84.8(2) . .
O4 Ni1 O12 86.6(2) . .
O1 Ni1 O12 177.98(19) . .
O52 Ni1 O81 87.0(2) . .
O4 Ni1 O81 90.91(19) . .
O1 Ni1 O81 97.09(18) . .
O12 Ni1 O81 84.8(2) . .
O52 Ni1 O5 96.5(2) . .
O4 Ni1 O5 85.99(18) . .
O1 Ni1 O5 80.34(17) . .
O12 Ni1 O5 97.78(19) . .
O81 Ni1 O5 175.8(2) . .
O52 Ni1 Ni3 134.55(17) . .
O4 Ni1 Ni3 43.53(12) . .
O1 Ni1 Ni3 103.13(14) . .
O12 Ni1 Ni3 75.98(16) . .
O81 Ni1 Ni3 130.52(15) . .
O5 Ni1 Ni3 47.63(13) . .
O4 Ni2 O72 172.4(2) . .
O4 Ni2 O41 89.3(2) . .
O72 Ni2 O41 83.4(2) . .
O4 Ni2 O2 91.76(18) . .
O72 Ni2 O2 95.39(19) . .
O41 Ni2 O2 175.29(19) . .
O4 Ni2 N3B 90.2(2) . .
O72 Ni2 N3B 92.3(2) . .
O41 Ni2 N3B 94.1(2) . .
O2 Ni2 N3B 90.48(19) . .
O4 Ni2 O3 83.79(18) . .
O72 Ni2 O3 95.2(2) . .
O41 Ni2 O3 97.24(19) . .
O2 Ni2 O3 78.32(17) . .
N3B Ni2 O3 167.1(2) . .
O4 Ni2 Ni3 43.27(12) . .
O72 Ni2 Ni3 132.30(15) . .
O41 Ni2 Ni3 77.28(15) . .
O2 Ni2 Ni3 100.41(12) . .
N3B Ni2 Ni3 131.90(17) . .
O3 Ni2 Ni3 46.00(12) . .
O42 Ni3 O11 87.2(2) . .
O42 Ni3 O4 96.35(19) . .
O11 Ni3 O4 101.44(19) . .
O42 Ni3 O61 95.6(2) . .
O11 Ni3 O61 90.92(19) . .
O4 Ni3 O61 163.18(18) . .
O42 Ni3 O3 96.7(2) . .
O11 Ni3 O3 172.52(19) . .
O4 Ni3 O3 84.47(17) . .
O61 Ni3 O3 82.40(17) . .
O42 Ni3 O5 175.9(2) . .
O11 Ni3 O5 88.7(2) . .
O4 Ni3 O5 84.47(17) . .
O61 Ni3 O5 84.47(18) . .
O3 Ni3 O5 87.34(18) . .
O42 Ni3 Ni7 131.80(17) . .
O11 Ni3 Ni7 119.75(15) . .
O4 Ni3 Ni7 113.89(13) . .
O61 Ni3 Ni7 49.42(13) . .
O3 Ni3 Ni7 53.07(12) . .
O5 Ni3 Ni7 50.83(12) . .
O42 Ni3 Ni1 132.83(16) . .
O11 Ni3 Ni1 80.85(16) . .
O4 Ni3 Ni1 43.28(13) . .
O61 Ni3 Ni1 129.80(15) . .
O3 Ni3 Ni1 100.81(14) . .
O5 Ni3 Ni1 46.22(11) . .
Ni7 Ni3 Ni1 92.79(5) . .
O42 Ni3 Ni2 81.62(15) . .
O11 Ni3 Ni2 140.22(15) . .
O4 Ni3 Ni2 42.98(13) . .
O61 Ni3 Ni2 127.99(14) . .
O3 Ni3 Ni2 47.02(11) . .
O5 Ni3 Ni2 101.60(12) . .
Ni7 Ni3 Ni2 95.39(4) . .
Ni1 Ni3 Ni2 79.30(4) . .
O31 Ni4 O6 91.2(2) . .
O31 Ni4 O71 83.3(2) . .
O6 Ni4 O71 172.59(19) . .
O31 Ni4 O2 175.6(2) . .
O6 Ni4 O2 92.34(18) . .
O71 Ni4 O2 93.36(19) . .
O31 Ni4 O3 96.84(19) . .
O6 Ni4 O3 86.79(18) . .
O71 Ni4 O3 98.8(2) . .
O2 Ni4 O3 80.81(17) . .
O31 Ni4 O101 86.0(2) . .
O6 Ni4 O101 88.3(2) . .
O71 Ni4 O101 86.4(2) . .
O2 Ni4 O101 96.63(19) . .
O3 Ni4 O101 174.3(2) . .
O31 Ni4 Ni7 77.58(15) . .
O6 Ni4 Ni7 43.73(13) . .
O71 Ni4 Ni7 138.68(16) . .
O2 Ni4 Ni7 103.31(12) . .
O3 Ni4 Ni7 48.73(13) . .
O101 Ni4 Ni7 127.73(16) . .
O6 Ni5 O51 171.7(2) . .
O6 Ni5 O22 88.3(2) . .
O51 Ni5 O22 84.0(2) . .
O6 Ni5 O1 92.04(18) . .
O51 Ni5 O1 95.4(2) . .
O22 Ni5 O1 175.83(19) . .
O6 Ni5 N3A 92.0(2) . .
O51 Ni5 N3A 91.4(2) . .
O22 Ni5 N3A 91.8(2) . .
O1 Ni5 N3A 92.3(2) . .
O6 Ni5 O5 82.90(18) . .
O51 Ni5 O5 95.0(2) . .
O22 Ni5 O5 97.48(19) . .
O1 Ni5 O5 78.45(16) . .
N3A Ni5 O5 169.2(2) . .
O6 Ni5 Ni7 42.76(13) . .
O51 Ni5 Ni7 131.48(16) . .
O22 Ni5 Ni7 76.43(17) . .
O1 Ni5 Ni7 101.05(13) . .
N3A Ni5 Ni7 132.51(19) . .
O5 Ni5 Ni7 45.88(12) . .
O1A Ni6 O1B 175.4(2) . .
O1A Ni6 O111 95.7(2) . .
O1B Ni6 O111 81.6(2) . .
O1A Ni6 O91 82.8(2) . .
O1B Ni6 O91 94.9(2) . .
O111 Ni6 O91 114.3(2) . .
O1A Ni6 O92 89.3(2) . .
O1B Ni6 O92 93.25(19) . .
O111 Ni6 O92 174.33(19) . .
O91 Ni6 O92 63.54(19) . .
O1A Ni6 O112 93.2(2) . .
O1B Ni6 O112 88.8(2) . .
O111 Ni6 O112 63.7(2) . .
O91 Ni6 O112 175.5(2) . .
O92 Ni6 O112 118.8(2) . .
O1A Ni6 C111 97.5(2) . .
O1B Ni6 C111 82.1(2) . .
O111 Ni6 C111 31.2(2) . .
O91 Ni6 C111 145.5(3) . .
O92 Ni6 C111 150.7(3) . .
O112 Ni6 C111 32.7(2) . .
O1A Ni6 C91 83.4(2) . .
O1B Ni6 C91 96.9(2) . .
O111 Ni6 C91 146.9(3) . .
O91 Ni6 C91 32.6(2) . .
O92 Ni6 C91 31.0(2) . .
O112 Ni6 C91 149.3(3) . .
C111 Ni6 C91 177.9(3) . .
O32 Ni7 O21 87.7(2) . .
O32 Ni7 O6 96.1(2) . .
O21 Ni7 O6 102.0(2) . .
O32 Ni7 O61 95.4(2) . .
O21 Ni7 O61 92.1(2) . .
O6 Ni7 O61 162.11(18) . .
O32 Ni7 O5 175.8(2) . .
O21 Ni7 O5 88.2(2) . .
O6 Ni7 O5 83.76(18) . .
O61 Ni7 O5 85.73(19) . .
O32 Ni7 O3 97.6(2) . .
O21 Ni7 O3 171.39(19) . .
O6 Ni7 O3 84.27(17) . .
O61 Ni7 O3 80.69(18) . .
O5 Ni7 O3 86.55(18) . .
O32 Ni7 Ni3 131.11(18) . .
O21 Ni7 Ni3 121.00(16) . .
O6 Ni7 Ni3 112.85(12) . .
O61 Ni7 Ni3 49.57(13) . .
O5 Ni7 Ni3 52.33(13) . .
O3 Ni7 Ni3 50.53(12) . .
O32 Ni7 Ni4 82.18(16) . .
O21 Ni7 Ni4 142.28(15) . .
O6 Ni7 Ni4 43.93(14) . .
O61 Ni7 Ni4 124.88(14) . .
O5 Ni7 Ni4 100.47(12) . .
O3 Ni7 Ni4 45.77(12) . .
Ni3 Ni7 Ni4 92.10(4) . .
O32 Ni7 Ni5 131.14(17) . .
O21 Ni7 Ni5 79.91(17) . .
O6 Ni7 Ni5 42.67(14) . .
O61 Ni7 Ni5 131.79(15) . .
O5 Ni7 Ni5 46.91(12) . .
O3 Ni7 Ni5 101.35(13) . .
Ni3 Ni7 Ni5 94.70(4) . .
Ni4 Ni7 Ni5 79.83(4) . .
Ni1 O1 Ni5 95.40(18) . .
Ni4 O2 Ni2 94.09(18) . .
Ni4 O3 Ni3 145.3(3) . .
Ni4 O3 Ni2 91.86(17) . .
Ni3 O3 Ni2 86.98(16) . .
Ni4 O3 Ni7 85.49(16) . .
Ni3 O3 Ni7 76.40(16) . .
Ni2 O3 Ni7 145.4(3) . .
Ni2 O4 Ni1 137.4(2) . .
Ni2 O4 Ni3 93.75(19) . .
Ni1 O4 Ni3 93.19(18) . .
Ni1 O5 Ni7 145.9(2) . .
Ni1 O5 Ni5 90.98(18) . .
Ni7 O5 Ni5 87.21(16) . .
Ni1 O5 Ni3 86.15(16) . .
Ni7 O5 Ni3 76.83(17) . .
Ni5 O5 Ni3 146.0(2) . .
Ni5 O6 Ni7 94.56(19) . .
Ni5 O6 Ni4 138.1(2) . .
Ni7 O6 Ni4 92.3(2) . .
N1A O1A Ni6 123.7(5) . .
O1A N1A C7A 123.8(6) . .
O1A N1A C1A 124.3(6) . .
C7A N1A C1A 111.3(6) . .
N1A C1A C4A 102.5(7) . .
N1A C1A C2A 108.5(7) . .
C4A C1A C2A 116.7(9) . .
N1A C1A C3A 107.9(7) . .
C4A C1A C3A 112.0(8) . .
C2A C1A C3A 108.8(8) . .
O2A N2A C7A 125.0(7) . .
O2A N2A C4A 122.8(7) . .
C7A N2A C4A 111.9(6) . .
C9A N3A N4A 105.2(6) . .
C9A N3A Ni5 122.8(5) . .
N4A N3A Ni5 130.9(5) . .
C10A N4A N3A 110.4(7) . .
C10A N4A C41A 127.8(7) . .
N3A N4A C41A 121.9(7) . .
C42A C41A N4A 115.5(8) . .
C41A C42A C43A 113.9(10) . .
C44A C43A C42A 115.3(12) . .
C5A C4A N2A 112.2(8) . .
C5A C4A C1A 119.2(9) . .
N2A C4A C1A 101.4(7) . .
C5A C4A C6A 107.0(10) . .
N2A C4A C6A 103.5(8) . .
C1A C4A C6A 112.5(9) . .
N1A C7A N2A 108.5(7) . .
N1A C7A C8A 127.4(7) . .
N2A C7A C8A 124.0(7) . .
C10A C8A C9A 105.4(7) . .
C10A C8A C7A 126.9(8) . .
C9A C8A C7A 127.6(7) . .
N3A C9A C8A 111.2(7) . .
N4A C10A C8A 107.8(8) . .
N1B O1B Ni6 125.2(4) . .
C7B N1B O1B 123.6(6) . .
C7B N1B C1B 114.3(6) . .
O1B N1B C1B 121.5(6) . .
C2B C1B N1B 110.3(7) . .
C2B C1B C3B 113.3(9) . .
N1B C1B C3B 105.5(7) . .
C2B C1B C4B 114.9(8) . .
N1B C1B C4B 100.5(7) . .
C3B C1B C4B 111.2(7) . .
O2B N2B C7B 124.5(7) . .
O2B N2B C4B 122.5(7) . .
C7B N2B C4B 112.7(7) . .
C9B N3B N4B 106.2(6) . .
C9B N3B Ni2 123.2(5) . .
N4B N3B Ni2 129.4(5) . .
C10B N4B N3B 109.9(7) . .
C10B N4B C41B 128.5(7) . .
N3B N4B C41B 121.6(6) . .
N4B C41B C42B 111.4(9) . .
N4B C41B C42C 105.7(12) . .
C42B C41B C42C 103.9(14) . .
C43B C42B C41B 107.7(12) . .
C44B C43B C42B 110.5(16) . .
C43C C42C C41B 127(2) . .
C43C C43C C44C 51.2(19) 2_655 .
C43C C43C C42C 139.9(17) 2_655 .
C44C C43C C42C 132(3) . .
C43C C43C C44C 59.0(17) 2_655 2_655
C44C C43C C44C 80(3) . 2_655
C42C C43C C44C 148(3) . 2_655
C43C C44C C43C 70(3) . 2_655
C6B C4B N2B 111.4(8) . .
C6B C4B C5B 111.9(9) . .
N2B C4B C5B 105.3(9) . .
C6B C4B C1B 116.3(9) . .
N2B C4B C1B 100.6(7) . .
C5B C4B C1B 110.3(8) . .
N1B C7B N2B 107.2(7) . .
N1B C7B C8B 128.7(6) . .
N2B C7B C8B 124.0(7) . .
C10B C8B C9B 104.1(7) . .
C10B C8B C7B 127.8(7) . .
C9B C8B C7B 127.8(7) . .
N3B C9B C8B 110.5(7) . .
N4B C10B C8B 109.2(7) . .
C11 O11 Ni3 122.1(5) . .
C11 O12 Ni1 126.9(5) . .
O12 C11 O11 126.7(7) . .
O12 C11 C12 116.6(8) . .
O11 C11 C12 116.6(7) . .
C15 C12 C13 100.4(11) . .
C15 C12 C14 113.6(10) . .
C13 C12 C14 115.8(10) . .
C15 C12 C11 107.3(9) . .
C13 C12 C11 108.7(8) . .
C14 C12 C11 110.3(8) . .
C21 O21 Ni7 123.8(5) . .
C21 O22 Ni5 126.7(5) . .
O22 C21 O21 126.0(7) . .
O22 C21 C22 118.6(8) . .
O21 C21 C22 115.4(9) . .
C25 C22 C23 101.3(17) . .
C25 C22 C24 104.4(14) . .
C23 C22 C24 109.1(14) . .
C25 C22 C21 114.4(12) . .
C23 C22 C21 110.6(12) . .
C24 C22 C21 116.0(10) . .
C22 C23 C25 39.1(10) . .
C22 C25 C23 39.6(10) . .
C31 O31 Ni4 128.7(5) . .
C31 O32 Ni7 125.9(5) . .
O32 C31 O31 125.3(8) . .
O32 C31 C32 117.5(7) . .
O31 C31 C32 117.2(8) . .
C33 C32 C35 107.5(14) . .
C33 C32 C34 112.9(11) . .
C35 C32 C34 104.3(13) . .
C33 C32 C31 115.2(9) . .
C35 C32 C31 105.4(9) . .
C34 C32 C31 110.6(10) . .
C41 O41 Ni2 128.4(5) . .
C41 O42 Ni3 126.8(5) . .
O42 C41 O41 125.0(8) . .
O42 C41 C42 117.6(8) . .
O41 C41 C42 117.4(8) . .
C44 C42 C45 104.6(14) . .
C44 C42 C41 109.9(10) . .
C45 C42 C41 107.2(9) . .
C44 C42 C43 107.6(11) . .
C45 C42 C43 113.0(13) . .
C41 C42 C43 114.1(8) . .
C51 O51 Ni5 129.7(5) . .
C51 O52 Ni1 129.4(5) . .
O51 C51 O52 124.5(8) . .
O51 C51 C52 119.8(7) . .
O52 C51 C52 115.6(8) . .
C54 C52 C55 113.3(12) . .
C54 C52 C53 109.1(10) . .
C55 C52 C53 111.4(10) . .
C54 C52 C51 103.0(9) . .
C55 C52 C51 110.0(8) . .
C53 C52 C51 109.8(9) . .
C61 O61 Ni7 116.4(5) . .
C61 O61 Ni3 115.6(5) . .
Ni7 O61 Ni3 81.01(17) . .
O62 C61 O61 125.1(8) . .
O62 C61 C62 122.8(9) . .
O61 C61 C62 112.0(8) . .
C63 C62 C64 112.3(9) . .
C63 C62 C65 106.4(9) . .
C64 C62 C65 109.8(8) . .
C63 C62 C61 109.2(7) . .
C64 C62 C61 110.1(8) . .
C65 C62 C61 108.9(8) . .
C71 O71 Ni4 126.6(5) . .
C71 O72 Ni2 128.4(5) . .
O72 C71 O71 124.9(8) . .
O72 C71 C72 118.0(8) . .
O71 C71 C72 117.1(8) . .
C73 C72 C74 115.4(14) . .
C73 C72 C75 104.3(14) . .
C74 C72 C75 99.7(15) . .
C73 C72 C71 112.7(10) . .
C74 C72 C71 113.0(11) . .
C75 C72 C71 110.4(12) . .
C81 O81 Ni1 127.4(5) . .
O81 C81 O82 121.1(8) . .
O81 C81 C82 125.3(9) . .
O82 C81 C82 113.3(9) . .
C84 C82 C85 89.2(15) . .
C84 C82 C81 113.5(10) . .
C85 C82 C81 116.1(13) . .
C84 C82 C83 127.7(13) . .
C85 C82 C83 97.7(15) . .
C81 C82 C83 109.5(10) . .
C82 C84 C85 46.8(10) . .
C82 C85 C84 43.9(9) . .
C91 O91 Ni6 88.1(5) . .
C91 O92 Ni6 89.3(5) . .
O92 C91 O91 118.6(8) . .
O92 C91 C92 122.7(7) . .
O91 C91 C92 118.6(8) . .
O92 C91 Ni6 59.6(4) . .
O91 C91 Ni6 59.3(4) . .
C92 C91 Ni6 171.8(6) . .
C94 C92 C95 111.6(10) . .
C94 C92 C91 109.6(9) . .
C95 C92 C91 109.9(8) . .
C94 C92 C93 105.1(11) . .
C95 C92 C93 115.6(11) . .
C91 C92 C93 104.7(8) . .
C101 O101 Ni4 128.2(6) . .
O101 C101 O102 123.4(9) . .
O101 C101 C102 123.2(10) . .
O102 C101 C102 113.4(9) . .
C103 C102 C104 112.0(11) . .
C103 C102 C101 112.3(10) . .
C104 C102 C101 110.0(9) . .
C103 C102 C105 103.9(11) . .
C104 C102 C105 110.8(11) . .
C101 C102 C105 107.7(10) . .
C111 O111 Ni6 89.2(5) . .
C111 O112 Ni6 87.4(5) . .
O111 C111 O112 119.2(8) . .
O111 C111 C112 121.2(7) . .
O112 C111 C112 119.6(8) . .
O111 C111 Ni6 59.6(4) . .
O112 C111 Ni6 60.0(4) . .
C112 C111 Ni6 174.8(6) . .
C114 C112 C113 100.8(14) . .
C114 C112 C115 108.5(16) . .
C113 C112 C115 103.2(13) . .
C114 C112 C111 116.6(11) . .
C113 C112 C111 114.8(10) . .
C115 C112 C111 111.7(11) . .
C112 C113 C114 37.5(8) . .
C112 C114 C113 41.8(8) . .

loop_
_geom_bond_atom_site_label_1
_geom_bond_atom_site_label_2
_geom_bond_distance
_geom_bond_site_symmetry_2
Ni1 O52 1.999(5) .
Ni1 O4 2.026(5) .
Ni1 O1 2.057(4) .
Ni1 O12 2.069(5) .
Ni1 O81 2.129(5) .
Ni1 O5 2.135(4) .
Ni1 Ni3 2.9502(15) .
Ni2 O4 2.024(5) .
Ni2 O72 2.043(6) .
Ni2 O41 2.044(5) .
Ni2 O2 2.123(4) .
Ni2 N3B 2.155(6) .
Ni2 O3 2.171(4) .
Ni2 Ni3 2.9628(14) .
Ni3 O42 1.974(5) .
Ni3 O11 2.001(5) .
Ni3 O4 2.035(4) .
Ni3 O61 2.071(5) .
Ni3 O3 2.134(5) .
Ni3 O5 2.184(5) .
Ni3 Ni7 2.6872(14) .
Ni4 O31 2.042(5) .
Ni4 O6 2.035(5) .
Ni4 O71 2.042(5) .
Ni4 O2 2.076(4) .
Ni4 O3 2.107(4) .
Ni4 O101 2.113(5) .
Ni4 Ni7 2.9310(15) .
Ni5 O6 2.024(5) .
Ni5 O51 2.025(6) .
Ni5 O22 2.059(5) .
Ni5 O1 2.100(4) .
Ni5 N3A 2.128(6) .
Ni5 O5 2.177(5) .
Ni5 Ni7 2.9770(16) .
Ni6 O1A 2.057(5) .
Ni6 O1B 2.049(5) .
Ni6 O111 2.065(5) .
Ni6 O91 2.069(5) .
Ni6 O92 2.074(5) .
Ni6 O112 2.075(6) .
Ni6 C111 2.394(9) .
Ni6 C91 2.404(9) .
Ni7 O32 1.985(5) .
Ni7 O21 2.011(5) .
Ni7 O6 2.028(5) .
Ni7 O61 2.066(5) .
Ni7 O5 2.140(5) .
Ni7 O3 2.210(5) .
O1A N1A 1.267(7) .
N1A C7A 1.331(9) .
N1A C1A 1.506(9) .
C1A C4A 1.515(12) .
C1A C2A 1.508(11) .
C1A C3A 1.536(13) .
N2A O2A 1.288(8) .
N2A C7A 1.370(9) .
N2A C4A 1.485(11) .
N3A C9A 1.344(9) .
N3A N4A 1.371(8) .
N4A C10A 1.360(10) .
N4A C41A 1.478(10) .
C41A C42A 1.419(13) .
C42A C43A 1.515(15) .
C43A C44A 1.487(18) .
C4A C5A 1.481(12) .
C4A C6A 1.540(15) .
C7A C8A 1.434(10) .
C8A C10A 1.372(11) .
C8A C9A 1.390(10) .
O1B N1B 1.315(7) .
N1B C7B 1.314(9) .
N1B C1B 1.498(10) .
C1B C2B 1.503(11) .
C1B C3B 1.534(13) .
C1B C4B 1.573(12) .
O2B N2B 1.261(8) .
N2B C7B 1.388(9) .
N2B C4B 1.471(11) .
N3B C9B 1.328(9) .
N3B N4B 1.367(8) .
N4B C10B 1.326(9) .
N4B C41B 1.465(11) .
C41B C42B 1.615(19) .
C41B C42C 1.35(3) .
C42B C43B 1.54(3) .
C43B C44B 1.530(17) .
C42C C43C 1.56(4) .
C43C C43C 1.78(6) 2_655
C43C C44C 1.63(3) .
C43C C44C 1.48(4) 2_655
C44C C43C 1.48(4) 2_655
C4B C6B 1.474(12) .
C4B C5B 1.532(14) .
C7B C8B 1.426(10) .
C8B C10B 1.372(11) .
C8B C9B 1.403(9) .
O11 C11 1.243(10) .
O12 C11 1.238(9) .
C11 C12 1.554(11) .
C12 C15 1.497(15) .
C12 C13 1.502(14) .
C12 C14 1.521(13) .
O21 C21 1.256(10) .
O22 C21 1.245(10) .
C21 C22 1.517(12) .
C22 C25 1.30(2) .
C22 C23 1.314(17) .
C22 C24 1.422(17) .
C23 C25 2.02(3) .
O31 C31 1.259(9) .
O32 C31 1.245(9) .
C31 C32 1.527(12) .
C32 C33 1.389(14) .
C32 C35 1.423(19) .
C32 C34 1.466(17) .
O41 C41 1.265(9) .
O42 C41 1.255(9) .
C41 C42 1.510(12) .
C42 C44 1.468(17) .
C42 C45 1.489(16) .
C42 C43 1.528(14) .
O51 C51 1.222(9) .
O52 C51 1.288(9) .
C51 C52 1.557(12) .
C52 C54 1.470(15) .
C52 C55 1.524(15) .
C52 C53 1.517(13) .
O61 C61 1.342(10) .
O62 C61 1.198(10) .
C61 C62 1.560(11) .
C62 C63 1.529(13) .
C62 C64 1.525(13) .
C62 C65 1.542(14) .
O71 C71 1.269(9) .
O72 C71 1.251(9) .
C71 C72 1.511(13) .
C72 C73 1.386(16) .
C72 C74 1.415(17) .
C72 C75 1.368(19) .
O81 C81 1.226(10) .
O82 C81 1.262(11) .
C81 C82 1.446(12) .
C82 C84 1.328(16) .
C82 C85 1.40(2) .
C82 C83 1.483(17) .
C84 C85 1.91(3) .
O91 C91 1.297(9) .
O92 C91 1.240(9) .
C91 C92 1.530(12) .
C92 C94 1.465(13) .
C92 C95 1.467(13) .
C92 C93 1.542(14) .
O101 C101 1.192(10) .
O102 C101 1.294(11) .
C101 C102 1.519(13) .
C102 C103 1.481(15) .
C102 C104 1.493(16) .
C102 C105 1.557(15) .
O111 C111 1.240(9) .
O112 C111 1.293(9) .
C111 C112 1.512(12) .
C112 C114 1.248(17) .
C112 C113 1.366(15) .
C112 C115 1.399(17) .
C113 C114 2.02(2) .
